data_1533184
loop_
_publ_author_name
'Fuentes, A.F.'
'Amador, U.'
'Boulahya, K.'

_publ_section_title
;
 Novel rare-earth-containing manganites Ba4 RE Mn3 O12 (RE = Ce, Pr) with
 12R structure
;
_journal_name_full 'Journal of Solid State Chemistry'
_journal_page_first 714
_journal_page_last 720
_journal_volume 177
_journal_year 2004
_chemical_formula_sum 'Ba4 Ce Mn3 O12'
_chemical_name_systematic 'Ba4 Ce (Mn3 O12)'
_space_group_IT_number 166
_symmetry_space_group_name_Hall '-R 3 2"'
_symmetry_space_group_name_H-M 'R -3 m :H'
_cell_angle_alpha 90
_cell_angle_beta 90
_cell_angle_gamma 120
_cell_formula_units_Z 3
_cell_length_a 5.798
_cell_length_b 5.798
_cell_length_c 28.607
_cell_volume 832.836
_citation_journal_id_ASTM JSSCBI
_cod_data_source_file Fuentes_JSSCBI_2004_1852.cif
_cod_data_source_block Ba4Ce1Mn3O12
_cod_original_cell_volume 832.8358
_cod_original_formula_sum 'Ba4 Ce1 Mn3 O12'
_cod_database_code 1533184

loop_
_symmetry_equiv_pos_as_xyz
x,y,z
-y,x-y,z
-x+y,-x,z
y,x,-z
-x,-x+y,-z
x-y,-y,-z
-x,-y,-z
y,-x+y,-z
x-y,x,-z
-y,-x,z
x,x-y,z
-x+y,y,z
x+2/3,y+1/3,z+1/3
-y+2/3,x-y+1/3,z+1/3
-x+y+2/3,-x+1/3,z+1/3
y+2/3,x+1/3,-z+1/3
-x+2/3,-x+y+1/3,-z+1/3
x-y+2/3,-y+1/3,-z+1/3
-x+2/3,-y+1/3,-z+1/3
y+2/3,-x+y+1/3,-z+1/3
x-y+2/3,x+1/3,-z+1/3
-y+2/3,-x+1/3,z+1/3
x+2/3,x-y+1/3,z+1/3
-x+y+2/3,y+1/3,z+1/3
x+1/3,y+2/3,z+2/3
-y+1/3,x-y+2/3,z+2/3
-x+y+1/3,-x+2/3,z+2/3
y+1/3,x+2/3,-z+2/3
-x+1/3,-x+y+2/3,-z+2/3
x-y+1/3,-y+2/3,-z+2/3
-x+1/3,-y+2/3,-z+2/3
y+1/3,-x+y+2/3,-z+2/3
x-y+1/3,x+2/3,-z+2/3
-y+1/3,-x+2/3,z+2/3
x+1/3,x-y+2/3,z+2/3
-x+y+1/3,y+2/3,z+2/3

loop_
_atom_site_label
_atom_site_type_symbol
_atom_site_fract_x
_atom_site_fract_y
_atom_site_fract_z
_atom_site_occupancy
_atom_site_U_iso_or_equiv
Mn2 Mn+4 0 0 0.4132 1 0.0
Ce1 Ce+4 0 0 0 1 0.0
Mn1 Mn+4 0 0 0.5 1 0.0
Ba2 Ba+2 0 0 0.2831 1 0.0
O1 O-2 0.482 0.518 0.124 1 0.0
Ba1 Ba+2 0 0 0.1312 1 0.0
O2 O-2 0.488 0.512 0.2889 1 0.0
